data_4002033
loop_
_publ_author_name
'Zhang, Guo-Feng'
'Wang, Hongfeng'
'Aldred, Matthew P.'
'Chen, Tao'
'Chen, Ze-Qiang'
'Meng, Xianggao'
'Zhu, Ming-Qiang'

_publ_section_title
;
 General Synthetic Approach toward Geminal-Substituted Tetraarylethene
 Fluorophores with Tunable Emission Properties: X-ray Crystallography,
 Aggregation-Induced Emission and Piezofluorochromism
;
_journal_issue 15
_journal_name_full 'Chemistry of Materials'
_journal_page_first 4433
_journal_paper_doi 10.1021/cm501414b
_journal_volume 26
_journal_year 2014
_chemical_formula_moiety 'C42 H28, C H4 O'
_chemical_formula_sum 'C43 H32 O'
_chemical_formula_weight 564.69
_chemical_name_systematic
; 
 ? 
;
_space_group_IT_number 2
_symmetry_cell_setting triclinic
_symmetry_space_group_name_Hall '-P 1'
_symmetry_space_group_name_H-M 'P -1'
_atom_sites_solution_hydrogens geom
_atom_sites_solution_primary direct
_atom_sites_solution_secondary difmap
_audit_creation_method SHELXL-97
_cell_angle_alpha 99.793(4)
_cell_angle_beta 107.008(3)
_cell_angle_gamma 114.141(4)
_cell_formula_units_Z 2
_cell_length_a 11.171(3)
_cell_length_b 11.660(3)
_cell_length_c 13.685(4)
_cell_measurement_reflns_used 5373
_cell_measurement_temperature 100(2)
_cell_measurement_theta_max 31.66
_cell_measurement_theta_min 2.18
_cell_volume 1467.3(7)
_computing_cell_refinement 'Bruker SAINT'
_computing_data_collection 'Bruker APEX2'
_computing_data_reduction 'Bruker SAINT'
_computing_molecular_graphics 'Bruker SHELXTL'
_computing_publication_material 'Bruker SHELXTL'
_computing_structure_refinement 'SHELXL-97 (Sheldrick, 1997)'
_computing_structure_solution 'SHELXS-97 (Sheldrick, 1990)'
_diffrn_ambient_temperature 100(2)
_diffrn_measured_fraction_theta_full 0.991
_diffrn_measured_fraction_theta_max 0.991
_diffrn_measurement_device_type 'Bruker APEX-II CCD'
_diffrn_measurement_method '\f and \w scans'
_diffrn_radiation_monochromator graphite
_diffrn_radiation_source 'fine-focus sealed tube'
_diffrn_radiation_type MoK\a
_diffrn_radiation_wavelength 0.71073
_diffrn_reflns_av_R_equivalents 0.0495
_diffrn_reflns_av_sigmaI/netI 0.0594
_diffrn_reflns_limit_h_max 15
_diffrn_reflns_limit_h_min -15
_diffrn_reflns_limit_k_max 16
_diffrn_reflns_limit_k_min -16
_diffrn_reflns_limit_l_max 19
_diffrn_reflns_limit_l_min -19
_diffrn_reflns_number 21964
_diffrn_reflns_theta_full 30.00
_diffrn_reflns_theta_max 30.00
_diffrn_reflns_theta_min 1.65
_diffrn_standards_number 0
_exptl_absorpt_coefficient_mu 0.075
_exptl_absorpt_correction_type none
_exptl_crystal_colour colourless
_exptl_crystal_density_diffrn 1.278
_exptl_crystal_density_method 'not measured'
_exptl_crystal_description block
_exptl_crystal_F_000 596
_exptl_crystal_size_max 0.15
_exptl_crystal_size_mid 0.12
_exptl_crystal_size_min 0.10
_refine_diff_density_max 0.413
_refine_diff_density_min -0.748
_refine_diff_density_rms 0.067
_refine_ls_extinction_method none
_refine_ls_goodness_of_fit_ref 1.031
_refine_ls_hydrogen_treatment constr
_refine_ls_matrix_type full
_refine_ls_number_parameters 399
_refine_ls_number_reflns 8475
_refine_ls_number_restraints 0
_refine_ls_restrained_S_all 1.031
_refine_ls_R_factor_all 0.0821
_refine_ls_R_factor_gt 0.0557
_refine_ls_shift/su_max 0.001
_refine_ls_shift/su_mean 0.000
_refine_ls_structure_factor_coef Fsqd
_refine_ls_weighting_details 'calc w=1/[\s^2^(Fo^2^)+(0.0848P)^2^+0.5803P] where P=(Fo^2^+2Fc^2^)/3'
_refine_ls_weighting_scheme calc
_refine_ls_wR_factor_gt 0.1503
_refine_ls_wR_factor_ref 0.1698
_reflns_number_gt 6046
_reflns_number_total 8475
_reflns_threshold_expression >2sigma(I)
_cod_data_source_file cm501414b_si_002.cif
_cod_data_source_block DPDAn(CH3OH)
_cod_depositor_comments
;
The following automatic conversions were performed:

'_symmetry_cell_setting' value 'Triclinic' changed to 'triclinic'
according to
/usr/data/users/saulius/crontab/automatic-downloads/rss-feeds/ACS/lib/dictionaries/cif_core.dic
dictionary named 'cif_core.dic' version 2.4.2 from 2011-04-26.

Automatic conversion script
Id: cif_fix_values 2281 2013-09-26 08:29:07Z andrius 

 Adding full bibliography for 4002028--4002033.cif.
;
_cod_database_code 4002033

loop_
_symmetry_equiv_pos_as_xyz
'x, y, z'
'-x, -y, -z'

loop_
_atom_site_label
_atom_site_type_symbol
_atom_site_fract_x
_atom_site_fract_y
_atom_site_fract_z
_atom_site_U_iso_or_equiv
_atom_site_adp_type
_atom_site_occupancy
_atom_site_symmetry_multiplicity
_atom_site_calc_flag
_atom_site_refinement_flags
_atom_site_disorder_assembly
_atom_site_disorder_group
C1 C 0.79761(15) 0.41147(15) 0.19266(12) 0.0129(3) Uani 1 1 d . . .
C2 C 0.80396(15) 0.42436(14) 0.09226(12) 0.0134(3) Uani 1 1 d . . .
C3 C 0.76831(16) 0.51247(15) 0.04420(12) 0.0156(3) Uani 1 1 d . . .
H3 H 0.7410 0.5675 0.0813 0.019 Uiso 1 1 calc R . .
C4 C 0.77247(17) 0.51942(16) -0.05350(13) 0.0179(3) Uani 1 1 d . . .
H4 H 0.7473 0.5783 -0.0833 0.021 Uiso 1 1 calc R . .
C5 C 0.81396(17) 0.43959(17) -0.11101(13) 0.0188(3) Uani 1 1 d . . .
H5 H 0.8181 0.4463 -0.1783 0.023 Uiso 1 1 calc R . .
C6 C 0.84765(17) 0.35366(16) -0.06953(13) 0.0177(3) Uani 1 1 d . . .
H6 H 0.8750 0.3003 -0.1085 0.021 Uiso 1 1 calc R . .
C7 C 0.84271(16) 0.34209(15) 0.03195(12) 0.0148(3) Uani 1 1 d . . .
C8 C 0.87409(17) 0.25052(16) 0.07170(13) 0.0178(3) Uani 1 1 d . . .
H8 H 0.8998 0.1969 0.0312 0.021 Uiso 1 1 calc R . .
C9 C 0.86841(16) 0.23621(15) 0.16957(13) 0.0155(3) Uani 1 1 d . . .
C10 C 0.89821(18) 0.14059(16) 0.20866(13) 0.0190(3) Uani 1 1 d . . .
H10 H 0.9218 0.0861 0.1668 0.023 Uiso 1 1 calc R . .
C11 C 0.89369(18) 0.12542(16) 0.30393(14) 0.0202(3) Uani 1 1 d . . .
H11 H 0.9112 0.0595 0.3274 0.024 Uiso 1 1 calc R . .
C12 C 0.86248(17) 0.20948(16) 0.36789(13) 0.0182(3) Uani 1 1 d . . .
H12 H 0.8614 0.2007 0.4354 0.022 Uiso 1 1 calc R . .
C13 C 0.83398(16) 0.30295(15) 0.33391(12) 0.0156(3) Uani 1 1 d . . .
H13 H 0.8154 0.3589 0.3792 0.019 Uiso 1 1 calc R . .
C14 C 0.83143(15) 0.31863(15) 0.23173(12) 0.0135(3) Uani 1 1 d . . .
C15 C 0.74686(15) 0.49047(14) 0.25177(12) 0.0124(3) Uani 1 1 d . . .
C16 C 0.61509(15) 0.41525(14) 0.27188(12) 0.0125(3) Uani 1 1 d . . .
C17 C 0.48068(16) 0.32640(14) 0.18495(12) 0.0139(3) Uani 1 1 d . . .
C18 C 0.62708(15) 0.43170(14) 0.38022(12) 0.0130(3) Uani 1 1 d . . .
C19 C 0.75784(16) 0.51994(15) 0.47357(12) 0.0150(3) Uani 1 1 d . . .
H19 H 0.8415 0.5722 0.4635 0.018 Uiso 1 1 calc R . .
C20 C 0.76572(17) 0.53113(16) 0.57620(13) 0.0164(3) Uani 1 1 d . . .
H20 H 0.8541 0.5911 0.6361 0.020 Uiso 1 1 calc R . .
C21 C 0.64271(18) 0.45372(16) 0.59465(13) 0.0178(3) Uani 1 1 d . . .
H21 H 0.6493 0.4619 0.6665 0.021 Uiso 1 1 calc R . .
C22 C 0.51615(17) 0.36830(16) 0.50919(13) 0.0171(3) Uani 1 1 d . . .
H22 H 0.4344 0.3171 0.5219 0.020 Uiso 1 1 calc R . .
C23 C 0.50396(16) 0.35425(15) 0.40037(12) 0.0142(3) Uani 1 1 d . . .
C24 C 0.37234(16) 0.26906(15) 0.31367(13) 0.0161(3) Uani 1 1 d . . .
H24 H 0.2912 0.2198 0.3277 0.019 Uiso 1 1 calc R . .
C25 C 0.35714(16) 0.25452(14) 0.20702(13) 0.0149(3) Uani 1 1 d . . .
C26 C 0.22015(17) 0.17116(16) 0.11872(14) 0.0185(3) Uani 1 1 d . . .
H26 H 0.1386 0.1254 0.1335 0.022 Uiso 1 1 calc R . .
C27 C 0.20418(17) 0.15612(16) 0.01449(14) 0.0204(3) Uani 1 1 d . . .
H27 H 0.1122 0.1009 -0.0429 0.025 Uiso 1 1 calc R . .
C28 C 0.32589(17) 0.22349(17) -0.00870(14) 0.0200(3) Uani 1 1 d . . .
H28 H 0.3152 0.2107 -0.0818 0.024 Uiso 1 1 calc R . .
C29 C 0.45822(17) 0.30649(16) 0.07364(13) 0.0168(3) Uani 1 1 d . . .
H29 H 0.5374 0.3522 0.0563 0.020 Uiso 1 1 calc R . .
C30 C 0.81661(15) 0.62582(14) 0.28658(12) 0.0123(3) Uani 1 1 d . . .
C31 C 0.75232(16) 0.70691(14) 0.32138(12) 0.0129(3) Uani 1 1 d . . .
C32 C 0.83125(16) 0.81458(15) 0.41850(13) 0.0159(3) Uani 1 1 d . . .
H32 H 0.9227 0.8313 0.4651 0.019 Uiso 1 1 calc R . .
C33 C 0.77728(17) 0.89735(16) 0.44753(13) 0.0183(3) Uani 1 1 d . . .
H33 H 0.8307 0.9686 0.5146 0.022 Uiso 1 1 calc R . .
C34 C 0.64466(18) 0.87587(16) 0.37825(14) 0.0201(3) Uani 1 1 d . . .
H34 H 0.6087 0.9335 0.3972 0.024 Uiso 1 1 calc R . .
C35 C 0.56582(17) 0.77012(16) 0.28174(14) 0.0196(3) Uani 1 1 d . . .
H35 H 0.4757 0.7554 0.2344 0.023 Uiso 1 1 calc R . .
C36 C 0.61801(16) 0.68520(16) 0.25381(13) 0.0159(3) Uani 1 1 d . . .
H36 H 0.5620 0.6117 0.1882 0.019 Uiso 1 1 calc R . .
C37 C 0.96463(16) 0.70726(15) 0.29384(12) 0.0136(3) Uani 1 1 d . . .
C38 C 0.99742(17) 0.81672(15) 0.25664(13) 0.0167(3) Uani 1 1 d . . .
H38 H 0.9235 0.8349 0.2218 0.020 Uiso 1 1 calc R . .
C39 C 1.13706(18) 0.89868(16) 0.27033(14) 0.0206(3) Uani 1 1 d . . .
H39 H 1.1575 0.9712 0.2433 0.025 Uiso 1 1 calc R . .
C40 C 1.24748(18) 0.87509(17) 0.32351(14) 0.0224(3) Uani 1 1 d . . .
H40 H 1.3431 0.9322 0.3339 0.027 Uiso 1 1 calc R . .
C41 C 1.21657(17) 0.76771(17) 0.36104(14) 0.0213(3) Uani 1 1 d . . .
H41 H 1.2914 0.7514 0.3975 0.026 Uiso 1 1 calc R . .
C42 C 1.07604(17) 0.68344(16) 0.34553(13) 0.0168(3) Uani 1 1 d . . .
H42 H 1.0557 0.6091 0.3703 0.020 Uiso 1 1 calc R . .
C43 C 0.4873(4) 0.0020(3) 0.1375(3) 0.0772(10) Uani 1 1 d . A 1
H43A H 0.4993 0.0735 0.1062 0.116 Uiso 1 1 calc R A 1
H43B H 0.3932 -0.0763 0.0929 0.116 Uiso 1 1 calc R A 1
H43C H 0.5625 -0.0216 0.1397 0.116 Uiso 1 1 calc R A 1
O1 O 0.4970(3) 0.0463(3) 0.2455(3) 0.0815(7) Uani 1 1 d . A 1
H1C H 0.5685 0.1226 0.2795 0.122 Uiso 1 1 calc R A 1

loop_
_atom_site_aniso_label
_atom_site_aniso_U_11
_atom_site_aniso_U_22
_atom_site_aniso_U_33
_atom_site_aniso_U_23
_atom_site_aniso_U_13
_atom_site_aniso_U_12
C1 0.0108(6) 0.0145(6) 0.0131(7) 0.0037(5) 0.0064(5) 0.0052(5)
C2 0.0107(6) 0.0144(7) 0.0128(7) 0.0032(5) 0.0052(5) 0.0043(5)
C3 0.0145(7) 0.0165(7) 0.0152(7) 0.0044(6) 0.0064(6) 0.0071(6)
C4 0.0169(7) 0.0200(7) 0.0151(7) 0.0060(6) 0.0056(6) 0.0079(6)
C5 0.0170(7) 0.0239(8) 0.0126(7) 0.0050(6) 0.0066(6) 0.0074(6)
C6 0.0154(7) 0.0231(8) 0.0137(7) 0.0032(6) 0.0075(6) 0.0086(6)
C7 0.0124(6) 0.0166(7) 0.0138(7) 0.0033(6) 0.0064(5) 0.0056(6)
C8 0.0175(7) 0.0195(7) 0.0184(8) 0.0045(6) 0.0097(6) 0.0098(6)
C9 0.0142(7) 0.0155(7) 0.0167(7) 0.0039(6) 0.0065(6) 0.0076(6)
C10 0.0221(8) 0.0198(7) 0.0204(8) 0.0066(6) 0.0106(6) 0.0135(7)
C11 0.0228(8) 0.0195(7) 0.0233(8) 0.0096(6) 0.0103(7) 0.0131(7)
C12 0.0194(7) 0.0209(8) 0.0186(8) 0.0092(6) 0.0096(6) 0.0112(6)
C13 0.0159(7) 0.0183(7) 0.0147(7) 0.0057(6) 0.0075(6) 0.0092(6)
C14 0.0102(6) 0.0147(7) 0.0143(7) 0.0039(5) 0.0056(5) 0.0050(5)
C15 0.0114(6) 0.0157(7) 0.0111(6) 0.0044(5) 0.0054(5) 0.0070(5)
C16 0.0119(6) 0.0140(6) 0.0138(7) 0.0048(5) 0.0068(5) 0.0071(5)
C17 0.0125(6) 0.0140(7) 0.0148(7) 0.0041(5) 0.0059(6) 0.0061(6)
C18 0.0127(6) 0.0142(6) 0.0144(7) 0.0055(5) 0.0068(5) 0.0074(5)
C19 0.0130(6) 0.0173(7) 0.0151(7) 0.0050(6) 0.0066(6) 0.0072(6)
C20 0.0171(7) 0.0195(7) 0.0145(7) 0.0057(6) 0.0061(6) 0.0107(6)
C21 0.0218(8) 0.0236(8) 0.0161(7) 0.0106(6) 0.0110(6) 0.0144(7)
C22 0.0180(7) 0.0214(7) 0.0194(8) 0.0112(6) 0.0122(6) 0.0114(6)
C23 0.0145(7) 0.0155(7) 0.0164(7) 0.0066(6) 0.0089(6) 0.0083(6)
C24 0.0140(7) 0.0156(7) 0.0197(8) 0.0065(6) 0.0094(6) 0.0060(6)
C25 0.0126(7) 0.0118(6) 0.0182(7) 0.0044(6) 0.0061(6) 0.0045(5)
C26 0.0126(7) 0.0158(7) 0.0227(8) 0.0055(6) 0.0062(6) 0.0041(6)
C27 0.0148(7) 0.0172(7) 0.0208(8) 0.0024(6) 0.0032(6) 0.0046(6)
C28 0.0180(7) 0.0226(8) 0.0163(7) 0.0037(6) 0.0053(6) 0.0093(6)
C29 0.0148(7) 0.0197(7) 0.0160(7) 0.0049(6) 0.0072(6) 0.0082(6)
C30 0.0120(6) 0.0152(7) 0.0104(6) 0.0048(5) 0.0046(5) 0.0070(5)
C31 0.0136(6) 0.0136(6) 0.0143(7) 0.0061(5) 0.0082(5) 0.0067(5)
C32 0.0143(7) 0.0175(7) 0.0162(7) 0.0058(6) 0.0074(6) 0.0071(6)
C33 0.0198(7) 0.0161(7) 0.0197(8) 0.0044(6) 0.0112(6) 0.0077(6)
C34 0.0208(8) 0.0187(7) 0.0290(9) 0.0104(7) 0.0161(7) 0.0119(6)
C35 0.0147(7) 0.0225(8) 0.0252(8) 0.0108(7) 0.0090(6) 0.0106(6)
C36 0.0133(7) 0.0177(7) 0.0162(7) 0.0059(6) 0.0056(6) 0.0073(6)
C37 0.0134(6) 0.0147(7) 0.0124(7) 0.0030(5) 0.0069(5) 0.0059(6)
C38 0.0175(7) 0.0167(7) 0.0154(7) 0.0054(6) 0.0077(6) 0.0072(6)
C39 0.0219(8) 0.0166(7) 0.0214(8) 0.0060(6) 0.0128(7) 0.0051(6)
C40 0.0157(7) 0.0217(8) 0.0251(8) 0.0023(7) 0.0120(7) 0.0045(6)
C41 0.0147(7) 0.0244(8) 0.0229(8) 0.0032(7) 0.0074(6) 0.0099(6)
C42 0.0160(7) 0.0180(7) 0.0169(7) 0.0053(6) 0.0077(6) 0.0083(6)
C43 0.0580(19) 0.0467(17) 0.090(3) 0.0206(17) 0.0038(18) 0.0117(15)
O1 0.0677(15) 0.0761(16) 0.130(2) 0.0620(16) 0.0570(16) 0.0389(13)

loop_
_atom_type_symbol
_atom_type_description
_atom_type_scat_dispersion_real
_atom_type_scat_dispersion_imag
_atom_type_scat_source
C C 0.0033 0.0016 'International Tables Vol C Tables 4.2.6.8 and 6.1.1.4'
H H 0.0000 0.0000 'International Tables Vol C Tables 4.2.6.8 and 6.1.1.4'
O O 0.0106 0.0060 'International Tables Vol C Tables 4.2.6.8 and 6.1.1.4'

loop_
_geom_angle_atom_site_label_1
_geom_angle_atom_site_label_2
_geom_angle_atom_site_label_3
_geom_angle
C14 C1 C2 119.23(13)
C14 C1 C15 121.23(13)
C2 C1 C15 119.44(13)
C1 C2 C3 123.69(13)
C1 C2 C7 119.49(13)
C3 C2 C7 116.77(13)
C4 C3 C2 121.82(14)
C4 C3 H3 119.1
C2 C3 H3 119.1
C3 C4 C5 120.74(15)
C3 C4 H4 119.6
C5 C4 H4 119.6
C6 C5 C4 119.80(14)
C6 C5 H5 120.1
C4 C5 H5 120.1
C5 C6 C7 121.16(14)
C5 C6 H6 119.4
C7 C6 H6 119.4
C8 C7 C6 120.20(14)
C8 C7 C2 120.13(14)
C6 C7 C2 119.67(14)
C9 C8 C7 121.32(14)
C9 C8 H8 119.3
C7 C8 H8 119.3
C8 C9 C10 120.93(14)
C8 C9 C14 119.41(14)
C10 C9 C14 119.66(14)
C11 C10 C9 121.83(14)
C11 C10 H10 119.1
C9 C10 H10 119.1
C10 C11 C12 119.04(15)
C10 C11 H11 120.5
C12 C11 H11 120.5
C13 C12 C11 121.12(15)
C13 C12 H12 119.4
C11 C12 H12 119.4
C12 C13 C14 121.79(14)
C12 C13 H13 119.1
C14 C13 H13 119.1
C1 C14 C13 123.13(13)
C1 C14 C9 120.40(13)
C13 C14 C9 116.46(13)
C30 C15 C1 121.63(13)
C30 C15 C16 120.20(12)
C1 C15 C16 118.17(12)
C17 C16 C18 119.50(13)
C17 C16 C15 121.27(13)
C18 C16 C15 119.21(13)
C16 C17 C29 123.18(13)
C16 C17 C25 119.87(13)
C29 C17 C25 116.92(13)
C16 C18 C19 123.73(13)
C16 C18 C23 119.68(13)
C19 C18 C23 116.57(13)
C20 C19 C18 122.02(14)
C20 C19 H19 119.0
C18 C19 H19 119.0
C19 C20 C21 120.66(15)
C19 C20 H20 119.7
C21 C20 H20 119.7
C22 C21 C20 119.81(14)
C22 C21 H21 120.1
C20 C21 H21 120.1
C21 C22 C23 121.02(14)
C21 C22 H22 119.5
C23 C22 H22 119.5
C24 C23 C22 120.27(13)
C24 C23 C18 119.77(14)
C22 C23 C18 119.93(14)
C25 C24 C23 121.47(14)
C25 C24 H24 119.3
C23 C24 H24 119.3
C24 C25 C26 120.99(14)
C24 C25 C17 119.61(14)
C26 C25 C17 119.39(14)
C27 C26 C25 121.47(15)
C27 C26 H26 119.3
C25 C26 H26 119.3
C26 C27 C28 119.77(15)
C26 C27 H27 120.1
C28 C27 H27 120.1
C29 C28 C27 120.49(15)
C29 C28 H28 119.8
C27 C28 H28 119.8
C28 C29 C17 121.92(14)
C28 C29 H29 119.0
C17 C29 H29 119.0
C15 C30 C37 123.07(13)
C15 C30 C31 123.05(13)
C37 C30 C31 113.89(12)
C32 C31 C36 118.31(14)
C32 C31 C30 120.24(13)
C36 C31 C30 121.21(13)
C33 C32 C31 120.80(15)
C33 C32 H32 119.6
C31 C32 H32 119.6
C32 C33 C34 120.11(15)
C32 C33 H33 119.9
C34 C33 H33 119.9
C35 C34 C33 119.65(15)
C35 C34 H34 120.2
C33 C34 H34 120.2
C34 C35 C36 120.32(15)
C34 C35 H35 119.8
C36 C35 H35 119.8
C35 C36 C31 120.78(15)
C35 C36 H36 119.6
C31 C36 H36 119.6
C42 C37 C38 118.40(14)
C42 C37 C30 121.10(14)
C38 C37 C30 120.29(13)
C39 C38 C37 120.60(15)
C39 C38 H38 119.7
C37 C38 H38 119.7
C38 C39 C40 120.43(16)
C38 C39 H39 119.8
C40 C39 H39 119.8
C41 C40 C39 119.51(15)
C41 C40 H40 120.2
C39 C40 H40 120.2
C40 C41 C42 120.30(16)
C40 C41 H41 119.8
C42 C41 H41 119.8
C41 C42 C37 120.75(15)
C41 C42 H42 119.6
C37 C42 H42 119.6

loop_
_geom_bond_atom_site_label_1
_geom_bond_atom_site_label_2
_geom_bond_distance
C1 C14 1.419(2)
C1 C2 1.426(2)
C1 C15 1.5055(19)
C2 C3 1.435(2)
C2 C7 1.438(2)
C3 C4 1.366(2)
C3 H3 0.9500
C4 C5 1.420(2)
C4 H4 0.9500
C5 C6 1.358(2)
C5 H5 0.9500
C6 C7 1.433(2)
C6 H6 0.9500
C7 C8 1.397(2)
C8 C9 1.394(2)
C8 H8 0.9500
C9 C10 1.429(2)
C9 C14 1.439(2)
C10 C11 1.358(2)
C10 H10 0.9500
C11 C12 1.419(2)
C11 H11 0.9500
C12 C13 1.369(2)
C12 H12 0.9500
C13 C14 1.434(2)
C13 H13 0.9500
C15 C30 1.359(2)
C15 C16 1.508(2)
C16 C17 1.417(2)
C16 C18 1.421(2)
C17 C29 1.430(2)
C17 C25 1.443(2)
C18 C19 1.434(2)
C18 C23 1.440(2)
C19 C20 1.361(2)
C19 H19 0.9500
C20 C21 1.426(2)
C20 H20 0.9500
C21 C22 1.358(2)
C21 H21 0.9500
C22 C23 1.429(2)
C22 H22 0.9500
C23 C24 1.393(2)
C24 C25 1.391(2)
C24 H24 0.9500
C25 C26 1.431(2)
C26 C27 1.356(2)
C26 H26 0.9500
C27 C28 1.425(2)
C27 H27 0.9500
C28 C29 1.370(2)
C28 H28 0.9500
C29 H29 0.9500
C30 C37 1.494(2)
C30 C31 1.496(2)
C31 C32 1.401(2)
C31 C36 1.403(2)
C32 C33 1.392(2)
C32 H32 0.9500
C33 C34 1.397(2)
C33 H33 0.9500
C34 C35 1.385(2)
C34 H34 0.9500
C35 C36 1.393(2)
C35 H35 0.9500
C36 H36 0.9500
C37 C42 1.400(2)
C37 C38 1.404(2)
C38 C39 1.389(2)
C38 H38 0.9500
C39 C40 1.395(3)
C39 H39 0.9500
C40 C41 1.386(3)
C40 H40 0.9500
C41 C42 1.396(2)
C41 H41 0.9500
C42 H42 0.9500
C43 O1 1.436(5)
C43 H43A 0.9800
C43 H43B 0.9800
C43 H43C 0.9800
O1 H1C 0.8400

loop_
_geom_torsion_atom_site_label_1
_geom_torsion_atom_site_label_2
_geom_torsion_atom_site_label_3
_geom_torsion_atom_site_label_4
_geom_torsion
C14 C1 C2 C3 178.30(14)
C15 C1 C2 C3 1.9(2)
C14 C1 C2 C7 0.8(2)
C15 C1 C2 C7 -175.65(13)
C1 C2 C3 C4 -178.37(14)
C7 C2 C3 C4 -0.8(2)
C2 C3 C4 C5 -0.6(2)
C3 C4 C5 C6 1.1(2)
C4 C5 C6 C7 -0.2(2)
C5 C6 C7 C8 178.29(15)
C5 C6 C7 C2 -1.1(2)
C1 C2 C7 C8 -0.1(2)
C3 C2 C7 C8 -177.83(14)
C1 C2 C7 C6 179.30(14)
C3 C2 C7 C6 1.6(2)
C6 C7 C8 C9 -179.24(14)
C2 C7 C8 C9 0.2(2)
C7 C8 C9 C10 178.87(15)
C7 C8 C9 C14 -0.9(2)
C8 C9 C10 C11 179.79(15)
C14 C9 C10 C11 -0.5(2)
C9 C10 C11 C12 -1.8(2)
C10 C11 C12 C13 1.5(2)
C11 C12 C13 C14 1.3(2)
C2 C1 C14 C13 177.22(13)
C15 C1 C14 C13 -6.4(2)
C2 C1 C14 C9 -1.5(2)
C15 C1 C14 C9 174.88(13)
C12 C13 C14 C1 177.85(15)
C12 C13 C14 C9 -3.4(2)
C8 C9 C14 C1 1.5(2)
C10 C9 C14 C1 -178.23(14)
C8 C9 C14 C13 -177.24(14)
C10 C9 C14 C13 3.0(2)
C14 C1 C15 C30 122.99(16)
C2 C1 C15 C30 -60.7(2)
C14 C1 C15 C16 -57.01(19)
C2 C1 C15 C16 119.32(15)
C30 C15 C16 C17 118.86(16)
C1 C15 C16 C17 -61.15(19)
C30 C15 C16 C18 -62.62(19)
C1 C15 C16 C18 117.38(15)
C18 C16 C17 C29 178.30(14)
C15 C16 C17 C29 -3.2(2)
C18 C16 C17 C25 0.6(2)
C15 C16 C17 C25 179.10(13)
C17 C16 C18 C19 -179.42(14)
C15 C16 C18 C19 2.0(2)
C17 C16 C18 C23 2.4(2)
C15 C16 C18 C23 -176.20(13)
C16 C18 C19 C20 -178.74(14)
C23 C18 C19 C20 -0.5(2)
C18 C19 C20 C21 0.4(2)
C19 C20 C21 C22 -0.3(2)
C20 C21 C22 C23 0.1(2)
C21 C22 C23 C24 -178.12(15)
C21 C22 C23 C18 -0.2(2)
C16 C18 C23 C24 -3.4(2)
C19 C18 C23 C24 178.27(14)
C16 C18 C23 C22 178.67(13)
C19 C18 C23 C22 0.3(2)
C22 C23 C24 C25 179.34(14)
C18 C23 C24 C25 1.4(2)
C23 C24 C25 C26 -177.25(14)
C23 C24 C25 C17 1.6(2)
C16 C17 C25 C24 -2.6(2)
C29 C17 C25 C24 179.57(14)
C16 C17 C25 C26 176.26(14)
C29 C17 C25 C26 -1.6(2)
C24 C25 C26 C27 -179.89(15)
C17 C25 C26 C27 1.3(2)
C25 C26 C27 C28 0.5(2)
C26 C27 C28 C29 -2.0(2)
C27 C28 C29 C17 1.6(2)
C16 C17 C29 C28 -177.62(15)
C25 C17 C29 C28 0.2(2)
C1 C15 C30 C37 -15.1(2)
C16 C15 C30 C37 164.89(13)
C1 C15 C30 C31 165.04(13)
C16 C15 C30 C31 -15.0(2)
C15 C30 C31 C32 132.19(16)
C37 C30 C31 C32 -47.68(18)
C15 C30 C31 C36 -53.6(2)
C37 C30 C31 C36 126.48(15)
C36 C31 C32 C33 0.4(2)
C30 C31 C32 C33 174.76(14)
C31 C32 C33 C34 -1.7(2)
C32 C33 C34 C35 1.4(2)
C33 C34 C35 C36 0.2(2)
C34 C35 C36 C31 -1.5(2)
C32 C31 C36 C35 1.2(2)
C30 C31 C36 C35 -173.09(14)
C15 C30 C37 C42 -49.6(2)
C31 C30 C37 C42 130.26(15)
C15 C30 C37 C38 135.69(16)
C31 C30 C37 C38 -44.44(19)
C42 C37 C38 C39 0.4(2)
C30 C37 C38 C39 175.26(14)
C37 C38 C39 C40 -1.5(2)
C38 C39 C40 C41 1.1(2)
C39 C40 C41 C42 0.2(2)
C40 C41 C42 C37 -1.2(2)
C38 C37 C42 C41 0.9(2)
C30 C37 C42 C41 -173.88(14)
